data_7002999
loop_
_publ_author_name
'Liu, Yan-Cheng'
'Chen, Zhen-Feng'
'Liu, Li-Min'
'Peng, Yan'
'Hong, Xue'
'Yang, Bin'
'Liu, Hua-Gang'
'Liang, Hong'
'Orvig, Chris'

_publ_section_title
;
 Divalent later transition metal complexes of the traditional chinese
 medicine (TCM) liriodenine: coordination chemistry, cytotoxicity and
 DNA binding studies
;
_journal_issue 48
_journal_name_full 'Dalton Transactions'
_journal_page_first 10813
_journal_page_last 10823
_journal_paper_doi 10.1039/b912553a
_journal_year 2009
_chemical_formula_moiety 'C34 H18 Cl2 Fe N2 O6'
_chemical_formula_sum 'C34 H18 Cl2 Fe N2 O6'
_chemical_formula_weight 677.25
_chemical_name_systematic
;
?
;
_space_group_IT_number 61
_symmetry_cell_setting orthorhombic
_symmetry_Int_Tables_number 61
_symmetry_space_group_name_Hall '-P 2ac 2ab'
_symmetry_space_group_name_H-M 'P b c a'
_atom_sites_solution_hydrogens geom
_atom_sites_solution_primary direct
_atom_sites_solution_secondary difmap
_audit_creation_method SHELXL-97
_cell_angle_alpha 90.00
_cell_angle_beta 90.00
_cell_angle_gamma 90.00
_cell_formula_units_Z 8
_cell_length_a 15.1902(16)
_cell_length_b 14.1042(16)
_cell_length_c 25.189(2)
_cell_measurement_reflns_used 18017
_cell_measurement_temperature 193(2)
_cell_measurement_theta_max 25.3
_cell_measurement_theta_min 3.0
_cell_volume 5396.6(9)
_computing_cell_refinement CrystalClear
_computing_data_collection CrystalClear
_computing_data_reduction CrystalStructure
_computing_structure_refinement 'SHELXL-97 (Sheldrick, 1997)'
_computing_structure_solution 'SHELXS-97 (Sheldrick, 1990)'
_diffrn_ambient_temperature 193(2)
_diffrn_detector_area_resol_mean 7.31
_diffrn_measured_fraction_theta_full 0.998
_diffrn_measured_fraction_theta_max 0.998
_diffrn_measurement_device_type 'Rigaku Mercury'
_diffrn_measurement_method \w
_diffrn_radiation_monochromator graphite
_diffrn_radiation_source 'fine-focus sealed tube'
_diffrn_radiation_type MoK\a
_diffrn_radiation_wavelength 0.71070
_diffrn_reflns_av_R_equivalents 0.0544
_diffrn_reflns_av_sigmaI/netI 0.0290
_diffrn_reflns_limit_h_max 17
_diffrn_reflns_limit_h_min -18
_diffrn_reflns_limit_k_max 16
_diffrn_reflns_limit_k_min -16
_diffrn_reflns_limit_l_max 28
_diffrn_reflns_limit_l_min -30
_diffrn_reflns_number 50160
_diffrn_reflns_theta_full 25.35
_diffrn_reflns_theta_max 25.35
_diffrn_reflns_theta_min 3.05
_exptl_absorpt_coefficient_mu 0.813
_exptl_absorpt_correction_T_max 0.8543
_exptl_absorpt_correction_T_min 0.6867
_exptl_absorpt_correction_type multi-scan
_exptl_absorpt_process_details 'Jacobson, R. (1998) Private communication'
_exptl_crystal_colour dark-brown
_exptl_crystal_density_diffrn 1.667
_exptl_crystal_density_method 'not measured'
_exptl_crystal_description block
_exptl_crystal_F_000 2752
_exptl_crystal_size_max 0.50
_exptl_crystal_size_mid 0.32
_exptl_crystal_size_min 0.20
_refine_diff_density_max 0.356
_refine_diff_density_min -0.278
_refine_diff_density_rms 0.062
_refine_ls_extinction_method none
_refine_ls_goodness_of_fit_ref 1.260
_refine_ls_hydrogen_treatment constr
_refine_ls_matrix_type full
_refine_ls_number_parameters 407
_refine_ls_number_reflns 4936
_refine_ls_number_restraints 0
_refine_ls_restrained_S_all 1.260
_refine_ls_R_factor_all 0.0676
_refine_ls_R_factor_gt 0.0608
_refine_ls_shift/su_max 0.001
_refine_ls_shift/su_mean 0.000
_refine_ls_structure_factor_coef Fsqd
_refine_ls_weighting_details 'calc w=1/[\s^2^(Fo^2^)+(0.0310P)^2^+8.4499P] where P=(Fo^2^+2Fc^2^)/3'
_refine_ls_weighting_scheme calc
_refine_ls_wR_factor_gt 0.1171
_refine_ls_wR_factor_ref 0.1200
_reflns_number_gt 4530
_reflns_number_total 4936
_reflns_threshold_expression >2sigma(I)
_cod_data_source_file b912553a.txt
_cod_data_source_block shelxl
_cod_original_sg_symbol_Hall '-p 2ac 2ab'
_cod_original_sg_symbol_H-M 'p b ca'
_cod_database_code 7002999

loop_
_symmetry_equiv_pos_as_xyz
'x, y, z'
'-x+1/2, y+1/2, z'
'x, -y+1/2, z+1/2'
'-x+1/2, -y, z+1/2'
'-x, -y, -z'
'x-1/2, -y-1/2, -z'
'-x, y-1/2, -z-1/2'
'x-1/2, y, -z-1/2'

loop_
_atom_site_label
_atom_site_type_symbol
_atom_site_fract_x
_atom_site_fract_y
_atom_site_fract_z
_atom_site_U_iso_or_equiv
_atom_site_adp_type
_atom_site_occupancy
_atom_site_symmetry_multiplicity
_atom_site_calc_flag
_atom_site_refinement_flags
_atom_site_disorder_assembly
_atom_site_disorder_group
Fe1 Fe 0.50395(3) 0.21424(4) 0.617523(19) 0.03145(16) Uani 1 1 d . . .
Cl1 Cl 0.60522(7) 0.09471(7) 0.64721(4) 0.0461(3) Uani 1 1 d . . .
Cl2 Cl 0.38886(6) 0.12676(7) 0.57869(3) 0.0417(2) Uani 1 1 d . . .
O1 O 0.58332(17) 0.31580(18) 0.65965(9) 0.0371(6) Uani 1 1 d . . .
O2 O 0.38361(16) 0.33859(19) 0.93489(9) 0.0380(6) Uani 1 1 d . . .
O3 O 0.51485(17) 0.40291(18) 0.90829(9) 0.0363(6) Uani 1 1 d . . .
O4 O 0.43634(17) 0.34286(18) 0.58393(9) 0.0381(6) Uani 1 1 d . . .
O5 O 0.61144(16) 0.36671(17) 0.30243(9) 0.0337(6) Uani 1 1 d . . .
O6 O 0.48627(16) 0.43859(18) 0.33421(9) 0.0351(6) Uani 1 1 d . . .
N1 N 0.43490(18) 0.2364(2) 0.69147(11) 0.0316(7) Uani 1 1 d . . .
N2 N 0.57460(19) 0.2507(2) 0.54485(11) 0.0316(7) Uani 1 1 d . . .
C1 C 0.5622(2) 0.3284(2) 0.70686(13) 0.0292(8) Uani 1 1 d . . .
C2 C 0.6176(2) 0.3821(2) 0.74338(14) 0.0290(7) Uani 1 1 d . . .
C3 C 0.6957(2) 0.4204(2) 0.72413(14) 0.0324(8) Uani 1 1 d . . .
H3 H 0.7101 0.4139 0.6876 0.039 Uiso 1 1 calc R . .
C4 C 0.7522(3) 0.4676(3) 0.75760(15) 0.0390(9) Uani 1 1 d . . .
H4 H 0.8053 0.4943 0.7445 0.047 Uiso 1 1 calc R . .
C5 C 0.7298(3) 0.4755(3) 0.81114(15) 0.0430(10) Uani 1 1 d . . .
H5 H 0.7692 0.5065 0.8347 0.052 Uiso 1 1 calc R . .
C6 C 0.6522(2) 0.4396(3) 0.83062(15) 0.0366(9) Uani 1 1 d . . .
H6 H 0.6383 0.4470 0.8672 0.044 Uiso 1 1 calc R . .
C7 C 0.5935(2) 0.3921(2) 0.79707(13) 0.0292(7) Uani 1 1 d . . .
C8 C 0.5093(2) 0.3533(2) 0.81558(13) 0.0274(7) Uani 1 1 d . . .
C9 C 0.4540(2) 0.3009(2) 0.78001(13) 0.0288(8) Uani 1 1 d . . .
C10 C 0.4804(2) 0.2876(2) 0.72713(13) 0.0280(7) Uani 1 1 d . . .
C11 C 0.3585(2) 0.1975(3) 0.70758(14) 0.0354(8) Uani 1 1 d . . .
H11 H 0.3254 0.1613 0.6828 0.043 Uiso 1 1 calc R . .
C12 C 0.3262(2) 0.2080(3) 0.75828(14) 0.0360(8) Uani 1 1 d . . .
H12 H 0.2714 0.1800 0.7675 0.043 Uiso 1 1 calc R . .
C13 C 0.3730(2) 0.2592(3) 0.79623(14) 0.0310(8) Uani 1 1 d . . .
C14 C 0.3430(2) 0.2699(3) 0.84965(14) 0.0333(8) Uani 1 1 d . . .
H14 H 0.2892 0.2429 0.8616 0.040 Uiso 1 1 calc R . .
C15 C 0.3955(2) 0.3204(3) 0.88212(13) 0.0321(8) Uani 1 1 d . . .
C16 C 0.4768(2) 0.3612(2) 0.86608(13) 0.0295(8) Uani 1 1 d . . .
C17 C 0.4493(3) 0.4063(3) 0.94927(14) 0.0408(9) Uani 1 1 d . . .
H17A H 0.4755 0.3899 0.9841 0.049 Uiso 1 1 calc R . .
H17B H 0.4234 0.4706 0.9516 0.049 Uiso 1 1 calc R . .
C18 C 0.4535(2) 0.3568(2) 0.53667(13) 0.0282(7) Uani 1 1 d . . .
C19 C 0.4008(2) 0.4198(2) 0.50342(13) 0.0268(7) Uani 1 1 d . . .
C20 C 0.3287(2) 0.4671(2) 0.52572(14) 0.0311(8) Uani 1 1 d . . .
H20 H 0.3156 0.4588 0.5623 0.037 Uiso 1 1 calc R . .
C21 C 0.2767(2) 0.5252(3) 0.49533(15) 0.0367(9) Uani 1 1 d . . .
H21 H 0.2280 0.5573 0.5107 0.044 Uiso 1 1 calc R . .
C22 C 0.2963(2) 0.5365(3) 0.44187(16) 0.0427(10) Uani 1 1 d . . .
H22 H 0.2599 0.5759 0.4206 0.051 Uiso 1 1 calc R . .
C23 C 0.3673(2) 0.4919(3) 0.41902(15) 0.0384(9) Uani 1 1 d . . .
H23 H 0.3798 0.5017 0.3825 0.046 Uiso 1 1 calc R . .
C24 C 0.4213(2) 0.4321(2) 0.44917(13) 0.0269(7) Uani 1 1 d . . .
C25 C 0.4988(2) 0.3853(2) 0.42656(12) 0.0243(7) Uani 1 1 d . . .
C26 C 0.5536(2) 0.3270(2) 0.45924(13) 0.0259(7) Uani 1 1 d . . .
C27 C 0.5303(2) 0.3096(2) 0.51239(13) 0.0266(7) Uani 1 1 d . . .
C28 C 0.6486(2) 0.2102(3) 0.52585(15) 0.0361(8) Uani 1 1 d . . .
H28 H 0.6809 0.1688 0.5483 0.043 Uiso 1 1 calc R . .
C29 C 0.6790(2) 0.2264(3) 0.47537(14) 0.0346(8) Uani 1 1 d . . .
H29 H 0.7331 0.1989 0.4644 0.042 Uiso 1 1 calc R . .
C30 C 0.6314(2) 0.2829(2) 0.43994(14) 0.0289(7) Uani 1 1 d . . .
C31 C 0.6577(2) 0.2960(2) 0.38613(14) 0.0305(8) Uani 1 1 d . . .
H31 H 0.7105 0.2692 0.3725 0.037 Uiso 1 1 calc R . .
C32 C 0.6034(2) 0.3484(2) 0.35554(13) 0.0281(7) Uani 1 1 d . . .
C33 C 0.5261(2) 0.3921(2) 0.37506(13) 0.0277(7) Uani 1 1 d . . .
C34 C 0.5414(2) 0.4292(3) 0.28860(14) 0.0377(9) Uani 1 1 d . . .
H34A H 0.5075 0.4029 0.2585 0.045 Uiso 1 1 calc R . .
H34B H 0.5651 0.4918 0.2781 0.045 Uiso 1 1 calc R . .

loop_
_atom_site_aniso_label
_atom_site_aniso_U_11
_atom_site_aniso_U_22
_atom_site_aniso_U_33
_atom_site_aniso_U_23
_atom_site_aniso_U_13
_atom_site_aniso_U_12
Fe1 0.0379(3) 0.0324(3) 0.0241(3) -0.0001(2) -0.0028(2) -0.0029(2)
Cl1 0.0522(6) 0.0450(6) 0.0411(5) 0.0062(4) -0.0076(5) 0.0069(5)
Cl2 0.0456(6) 0.0502(6) 0.0295(5) -0.0021(4) -0.0073(4) -0.0122(4)
O1 0.0432(15) 0.0406(15) 0.0274(14) -0.0054(11) 0.0040(11) -0.0073(12)
O2 0.0385(15) 0.0467(16) 0.0289(13) -0.0024(11) 0.0057(11) 0.0047(12)
O3 0.0433(15) 0.0392(15) 0.0264(13) -0.0056(11) -0.0009(11) 0.0015(12)
O4 0.0454(15) 0.0422(15) 0.0267(13) 0.0027(11) 0.0077(11) 0.0069(12)
O5 0.0349(14) 0.0377(14) 0.0285(13) 0.0032(10) 0.0075(11) 0.0025(11)
O6 0.0332(13) 0.0465(15) 0.0254(12) 0.0054(11) 0.0019(10) 0.0053(11)
N1 0.0301(16) 0.0328(17) 0.0319(16) -0.0005(13) -0.0043(13) -0.0020(13)
N2 0.0320(16) 0.0301(16) 0.0326(16) 0.0003(12) -0.0025(13) 0.0015(13)
C1 0.0345(19) 0.0217(17) 0.0315(19) 0.0000(14) -0.0033(15) 0.0042(14)
C2 0.0297(18) 0.0241(18) 0.0333(19) -0.0001(14) -0.0031(15) 0.0003(14)
C3 0.0328(19) 0.0301(19) 0.0342(19) -0.0013(15) 0.0009(16) 0.0006(15)
C4 0.0329(19) 0.038(2) 0.046(2) -0.0027(17) -0.0001(18) -0.0070(17)
C5 0.044(2) 0.047(2) 0.039(2) -0.0077(18) -0.0069(18) -0.0106(19)
C6 0.044(2) 0.035(2) 0.0310(19) -0.0037(16) -0.0015(17) -0.0062(17)
C7 0.0321(18) 0.0241(17) 0.0313(18) -0.0020(14) -0.0029(15) 0.0031(15)
C8 0.0303(18) 0.0218(17) 0.0301(18) -0.0002(14) -0.0024(15) 0.0031(14)
C9 0.0295(18) 0.0269(18) 0.0301(18) -0.0002(14) -0.0012(14) 0.0049(14)
C10 0.0315(18) 0.0253(17) 0.0272(17) 0.0015(14) -0.0039(14) 0.0030(14)
C11 0.0324(19) 0.040(2) 0.034(2) -0.0023(16) -0.0099(16) -0.0042(16)
C12 0.0296(19) 0.040(2) 0.039(2) 0.0016(16) -0.0022(16) -0.0035(16)
C13 0.0241(17) 0.0332(19) 0.0357(19) 0.0013(15) 0.0011(15) 0.0055(15)
C14 0.0283(18) 0.035(2) 0.036(2) 0.0038(15) 0.0071(16) 0.0050(15)
C15 0.0340(19) 0.035(2) 0.0277(19) 0.0000(15) 0.0040(15) 0.0105(16)
C16 0.0337(19) 0.0262(18) 0.0286(18) -0.0026(14) -0.0053(15) 0.0059(15)
C17 0.049(2) 0.046(2) 0.0276(19) -0.0039(16) 0.0034(17) 0.0064(19)
C18 0.0300(18) 0.0266(18) 0.0281(18) -0.0026(14) 0.0020(15) -0.0040(14)
C19 0.0242(16) 0.0224(17) 0.0339(18) -0.0032(14) 0.0016(14) -0.0035(13)
C20 0.0300(18) 0.0286(19) 0.0347(19) -0.0038(15) 0.0048(16) -0.0018(15)
C21 0.0256(18) 0.037(2) 0.047(2) -0.0064(17) 0.0047(16) 0.0051(15)
C22 0.034(2) 0.050(2) 0.044(2) 0.0057(18) 0.0007(18) 0.0155(18)
C23 0.033(2) 0.046(2) 0.036(2) 0.0046(17) 0.0040(16) 0.0074(17)
C24 0.0230(17) 0.0280(18) 0.0298(18) 0.0001(14) 0.0014(14) -0.0024(14)
C25 0.0244(16) 0.0221(17) 0.0263(17) 0.0016(13) 0.0004(14) -0.0036(13)
C26 0.0242(17) 0.0232(17) 0.0302(18) -0.0012(13) 0.0006(14) -0.0007(13)
C27 0.0272(17) 0.0245(17) 0.0282(18) -0.0025(14) -0.0011(14) -0.0035(14)
C28 0.034(2) 0.032(2) 0.042(2) 0.0036(16) -0.0027(17) 0.0083(16)
C29 0.0273(18) 0.036(2) 0.041(2) 0.0006(16) 0.0003(16) 0.0051(15)
C30 0.0232(17) 0.0277(18) 0.0359(19) -0.0025(15) 0.0025(14) -0.0013(14)
C31 0.0236(17) 0.0303(19) 0.037(2) -0.0013(15) 0.0092(15) -0.0015(14)
C32 0.0265(18) 0.0273(18) 0.0306(18) -0.0020(14) 0.0045(15) -0.0041(14)
C33 0.0248(17) 0.0269(18) 0.0313(18) 0.0035(14) -0.0011(14) -0.0037(14)
C34 0.039(2) 0.041(2) 0.033(2) 0.0031(16) 0.0102(17) 0.0024(17)

loop_
_atom_type_symbol
_atom_type_description
_atom_type_scat_dispersion_real
_atom_type_scat_dispersion_imag
_atom_type_scat_source
C C 0.0033 0.0016 'International Tables Vol C Tables 4.2.6.8 and 6.1.1.4'
H H 0.0000 0.0000 'International Tables Vol C Tables 4.2.6.8 and 6.1.1.4'
Cl Cl 0.1484 0.1585 'International Tables Vol C Tables 4.2.6.8 and 6.1.1.4'
Fe Fe 0.3463 0.8444 'International Tables Vol C Tables 4.2.6.8 and 6.1.1.4'
N N 0.0061 0.0033 'International Tables Vol C Tables 4.2.6.8 and 6.1.1.4'
O O 0.0106 0.0060 'International Tables Vol C Tables 4.2.6.8 and 6.1.1.4'

loop_
_geom_angle_atom_site_label_1
_geom_angle_atom_site_label_2
_geom_angle_atom_site_label_3
_geom_angle
_geom_angle_site_symmetry_1
_geom_angle_site_symmetry_3
_geom_angle_publ_flag
O1 Fe1 N1 75.57(10) . . ?
O1 Fe1 N2 88.93(10) . . ?
N1 Fe1 N2 158.07(11) . . ?
O1 Fe1 O4 84.52(10) . . ?
N1 Fe1 O4 89.21(10) . . ?
N2 Fe1 O4 73.70(10) . . ?
O1 Fe1 Cl2 166.01(8) . . ?
N1 Fe1 Cl2 94.21(8) . . ?
N2 Fe1 Cl2 98.05(8) . . ?
O4 Fe1 Cl2 85.83(8) . . ?
O1 Fe1 Cl1 87.41(8) . . ?
N1 Fe1 Cl1 98.27(8) . . ?
N2 Fe1 Cl1 96.40(8) . . ?
O4 Fe1 Cl1 167.30(8) . . ?
Cl2 Fe1 Cl1 103.73(4) . . ?
C1 O1 Fe1 114.9(2) . . ?
C15 O2 C17 106.2(3) . . ?
C16 O3 C17 106.5(3) . . ?
C18 O4 Fe1 113.3(2) . . ?
C32 O5 C34 106.8(3) . . ?
C33 O6 C34 107.6(3) . . ?
C10 N1 C11 117.5(3) . . ?
C10 N1 Fe1 113.8(2) . . ?
C11 N1 Fe1 128.3(2) . . ?
C27 N2 C28 117.5(3) . . ?
C27 N2 Fe1 114.2(2) . . ?
C28 N2 Fe1 127.4(2) . . ?
O1 C1 C2 121.9(3) . . ?
O1 C1 C10 119.8(3) . . ?
C2 C1 C10 118.3(3) . . ?
C3 C2 C7 121.2(3) . . ?
C3 C2 C1 118.3(3) . . ?
C7 C2 C1 120.5(3) . . ?
C4 C3 C2 120.4(3) . . ?
C4 C3 H3 119.8 . . ?
C2 C3 H3 119.8 . . ?
C3 C4 C5 118.7(4) . . ?
C3 C4 H4 120.7 . . ?
C5 C4 H4 120.7 . . ?
C6 C5 C4 121.6(4) . . ?
C6 C5 H5 119.2 . . ?
C4 C5 H5 119.2 . . ?
C5 C6 C7 120.5(3) . . ?
C5 C6 H6 119.8 . . ?
C7 C6 H6 119.8 . . ?
C6 C7 C2 117.6(3) . . ?
C6 C7 C8 122.8(3) . . ?
C2 C7 C8 119.6(3) . . ?
C16 C8 C9 114.2(3) . . ?
C16 C8 C7 125.4(3) . . ?
C9 C8 C7 120.3(3) . . ?
C10 C9 C13 117.7(3) . . ?
C10 C9 C8 119.6(3) . . ?
C13 C9 C8 122.7(3) . . ?
N1 C10 C9 123.9(3) . . ?
N1 C10 C1 114.6(3) . . ?
C9 C10 C1 121.5(3) . . ?
N1 C11 C12 122.9(3) . . ?
N1 C11 H11 118.5 . . ?
C12 C11 H11 118.5 . . ?
C11 C12 C13 120.7(3) . . ?
C11 C12 H12 119.6 . . ?
C13 C12 H12 119.6 . . ?
C12 C13 C9 117.3(3) . . ?
C12 C13 C14 122.6(3) . . ?
C9 C13 C14 120.2(3) . . ?
C15 C14 C13 116.0(3) . . ?
C15 C14 H14 122.0 . . ?
C13 C14 H14 122.0 . . ?
C14 C15 O2 127.7(3) . . ?
C14 C15 C16 123.8(3) . . ?
O2 C15 C16 108.4(3) . . ?
O3 C16 C8 127.9(3) . . ?
O3 C16 C15 109.0(3) . . ?
C8 C16 C15 123.0(3) . . ?
O2 C17 O3 106.3(3) . . ?
O2 C17 H17A 110.5 . . ?
O3 C17 H17A 110.5 . . ?
O2 C17 H17B 110.5 . . ?
O3 C17 H17B 110.5 . . ?
H17A C17 H17B 108.7 . . ?
O4 C18 C19 122.3(3) . . ?
O4 C18 C27 119.6(3) . . ?
C19 C18 C27 118.1(3) . . ?
C20 C19 C24 120.1(3) . . ?
C20 C19 C18 119.2(3) . . ?
C24 C19 C18 120.6(3) . . ?
C21 C20 C19 120.7(3) . . ?
C21 C20 H20 119.6 . . ?
C19 C20 H20 119.6 . . ?
C20 C21 C22 119.1(3) . . ?
C20 C21 H21 120.4 . . ?
C22 C21 H21 120.4 . . ?
C23 C22 C21 121.5(4) . . ?
C23 C22 H22 119.3 . . ?
C21 C22 H22 119.3 . . ?
C22 C23 C24 120.5(3) . . ?
C22 C23 H23 119.7 . . ?
C24 C23 H23 119.7 . . ?
C23 C24 C19 118.1(3) . . ?
C23 C24 C25 122.1(3) . . ?
C19 C24 C25 119.8(3) . . ?
C33 C25 C26 114.3(3) . . ?
C33 C25 C24 125.5(3) . . ?
C26 C25 C24 120.2(3) . . ?
C27 C26 C30 117.3(3) . . ?
C27 C26 C25 120.2(3) . . ?
C30 C26 C25 122.5(3) . . ?
N2 C27 C26 124.1(3) . . ?
N2 C27 C18 115.0(3) . . ?
C26 C27 C18 120.9(3) . . ?
N2 C28 C29 122.7(3) . . ?
N2 C28 H28 118.7 . . ?
C29 C28 H28 118.7 . . ?
C28 C29 C30 120.8(3) . . ?
C28 C29 H29 119.6 . . ?
C30 C29 H29 119.6 . . ?
C29 C30 C26 117.5(3) . . ?
C29 C30 C31 122.4(3) . . ?
C26 C30 C31 120.1(3) . . ?
C32 C31 C30 116.3(3) . . ?
C32 C31 H31 121.9 . . ?
C30 C31 H31 121.9 . . ?
C31 C32 O5 127.4(3) . . ?
C31 C32 C33 123.2(3) . . ?
O5 C32 C33 109.4(3) . . ?
O6 C33 C25 128.1(3) . . ?
O6 C33 C32 108.4(3) . . ?
C25 C33 C32 123.5(3) . . ?
O5 C34 O6 107.4(3) . . ?
O5 C34 H34A 110.2 . . ?
O6 C34 H34A 110.2 . . ?
O5 C34 H34B 110.2 . . ?
O6 C34 H34B 110.2 . . ?
H34A C34 H34B 108.5 . . ?

loop_
_geom_bond_atom_site_label_1
_geom_bond_atom_site_label_2
_geom_bond_distance
_geom_bond_site_symmetry_2
_geom_bond_publ_flag
Fe1 O1 2.152(2) . ?
Fe1 N1 2.160(3) . ?
Fe1 N2 2.183(3) . ?
Fe1 O4 2.250(3) . ?
Fe1 Cl2 2.3528(10) . ?
Fe1 Cl1 2.4016(11) . ?
O1 C1 1.244(4) . ?
O2 C15 1.366(4) . ?
O2 C17 1.428(5) . ?
O3 C16 1.346(4) . ?
O3 C17 1.435(4) . ?
O4 C18 1.234(4) . ?
O5 C32 1.368(4) . ?
O5 C34 1.424(4) . ?
O6 C33 1.362(4) . ?
O6 C34 1.428(4) . ?
N1 C10 1.345(4) . ?
N1 C11 1.346(5) . ?
N2 C27 1.346(4) . ?
N2 C28 1.348(4) . ?
C1 C2 1.459(5) . ?
C1 C10 1.461(5) . ?
C2 C3 1.390(5) . ?
C2 C7 1.408(5) . ?
C3 C4 1.375(5) . ?
C3 H3 0.9500 . ?
C4 C5 1.395(5) . ?
C4 H4 0.9500 . ?
C5 C6 1.374(5) . ?
C5 H5 0.9500 . ?
C6 C7 1.399(5) . ?
C6 H6 0.9500 . ?
C7 C8 1.467(5) . ?
C8 C16 1.369(5) . ?
C8 C9 1.434(5) . ?
C9 C10 1.404(5) . ?
C9 C13 1.424(5) . ?
C11 C12 1.376(5) . ?
C11 H11 0.9500 . ?
C12 C13 1.393(5) . ?
C12 H12 0.9500 . ?
C13 C14 1.428(5) . ?
C14 C15 1.347(5) . ?
C14 H14 0.9500 . ?
C15 C16 1.421(5) . ?
C17 H17A 0.9900 . ?
C17 H17B 0.9900 . ?
C18 C19 1.459(5) . ?
C18 C27 1.477(5) . ?
C19 C20 1.400(5) . ?
C19 C24 1.412(5) . ?
C20 C21 1.372(5) . ?
C20 H20 0.9500 . ?
C21 C22 1.388(5) . ?
C21 H21 0.9500 . ?
C22 C23 1.374(5) . ?
C22 H22 0.9500 . ?
C23 C24 1.400(5) . ?
C23 H23 0.9500 . ?
C24 C25 1.466(4) . ?
C25 C33 1.365(5) . ?
C25 C26 1.430(4) . ?
C26 C27 1.406(5) . ?
C26 C30 1.421(5) . ?
C28 C29 1.372(5) . ?
C28 H28 0.9500 . ?
C29 C30 1.399(5) . ?
C29 H29 0.9500 . ?
C30 C31 1.425(5) . ?
C31 C32 1.350(5) . ?
C31 H31 0.9500 . ?
C32 C33 1.413(5) . ?
C34 H34A 0.9900 . ?
C34 H34B 0.9900 . ?

loop_
_geom_hbond_atom_site_label_D
_geom_hbond_atom_site_label_H
_geom_hbond_atom_site_label_A
_geom_hbond_distance_DH
_geom_hbond_distance_HA
_geom_hbond_distance_DA
_geom_hbond_angle_DHA
_geom_hbond_site_symmetry_A
C23 H23 O6 0.95 2.21 2.898(4) 128.4 .
C17 H17A Cl2 0.99 2.73 3.419(4) 126.7 3
C6 H6 Cl2 0.95 2.91 3.546(4) 125.6 7_667
C6 H6 O3 0.95 2.23 2.907(5) 127.3 .
C11 H11 Cl2 0.95 2.84 3.428(4) 121.3 .
C28 H28 Cl1 0.95 2.94 3.526(4) 121.4 .

loop_
_geom_torsion_atom_site_label_1
_geom_torsion_atom_site_label_2
_geom_torsion_atom_site_label_3
_geom_torsion_atom_site_label_4
_geom_torsion
_geom_torsion_site_symmetry_1
_geom_torsion_site_symmetry_2
_geom_torsion_site_symmetry_3
_geom_torsion_site_symmetry_4
_geom_torsion_publ_flag
N1 Fe1 O1 C1 10.1(2) . . . . ?
N2 Fe1 O1 C1 174.4(3) . . . . ?
O4 Fe1 O1 C1 100.7(2) . . . . ?
Cl2 Fe1 O1 C1 54.1(4) . . . . ?
Cl1 Fe1 O1 C1 -89.1(2) . . . . ?
O1 Fe1 O4 C18 108.4(2) . . . . ?
N1 Fe1 O4 C18 -176.0(3) . . . . ?
N2 Fe1 O4 C18 17.9(2) . . . . ?
Cl2 Fe1 O4 C18 -81.7(2) . . . . ?
Cl1 Fe1 O4 C18 57.6(5) . . . . ?
O1 Fe1 N1 C10 -9.1(2) . . . . ?
N2 Fe1 N1 C10 -55.4(4) . . . . ?
O4 Fe1 N1 C10 -93.6(2) . . . . ?
Cl2 Fe1 N1 C10 -179.4(2) . . . . ?
Cl1 Fe1 N1 C10 76.1(2) . . . . ?
O1 Fe1 N1 C11 178.7(3) . . . . ?
N2 Fe1 N1 C11 132.3(3) . . . . ?
O4 Fe1 N1 C11 94.1(3) . . . . ?
Cl2 Fe1 N1 C11 8.4(3) . . . . ?
Cl1 Fe1 N1 C11 -96.2(3) . . . . ?
O1 Fe1 N2 C27 -101.1(2) . . . . ?
N1 Fe1 N2 C27 -56.7(4) . . . . ?
O4 Fe1 N2 C27 -16.5(2) . . . . ?
Cl2 Fe1 N2 C27 66.7(2) . . . . ?
Cl1 Fe1 N2 C27 171.6(2) . . . . ?
O1 Fe1 N2 C28 90.1(3) . . . . ?
N1 Fe1 N2 C28 134.6(3) . . . . ?
O4 Fe1 N2 C28 174.7(3) . . . . ?
Cl2 Fe1 N2 C28 -102.1(3) . . . . ?
Cl1 Fe1 N2 C28 2.8(3) . . . . ?
Fe1 O1 C1 C2 169.5(2) . . . . ?
Fe1 O1 C1 C10 -9.7(4) . . . . ?
O1 C1 C2 C3 0.4(5) . . . . ?
C10 C1 C2 C3 179.6(3) . . . . ?
O1 C1 C2 C7 -177.6(3) . . . . ?
C10 C1 C2 C7 1.6(5) . . . . ?
C7 C2 C3 C4 1.3(5) . . . . ?
C1 C2 C3 C4 -176.8(3) . . . . ?
C2 C3 C4 C5 0.5(6) . . . . ?
C3 C4 C5 C6 -1.7(6) . . . . ?
C4 C5 C6 C7 1.1(6) . . . . ?
C5 C6 C7 C2 0.6(5) . . . . ?
C5 C6 C7 C8 -179.3(3) . . . . ?
C3 C2 C7 C6 -1.8(5) . . . . ?
C1 C2 C7 C6 176.2(3) . . . . ?
C3 C2 C7 C8 178.1(3) . . . . ?
C1 C2 C7 C8 -3.9(5) . . . . ?
C6 C7 C8 C16 2.4(5) . . . . ?
C2 C7 C8 C16 -177.5(3) . . . . ?
C6 C7 C8 C9 -176.6(3) . . . . ?
C2 C7 C8 C9 3.5(5) . . . . ?
C16 C8 C9 C10 -179.8(3) . . . . ?
C7 C8 C9 C10 -0.6(5) . . . . ?
C16 C8 C9 C13 -1.1(5) . . . . ?
C7 C8 C9 C13 178.1(3) . . . . ?
C11 N1 C10 C9 1.5(5) . . . . ?
Fe1 N1 C10 C9 -171.6(3) . . . . ?
C11 N1 C10 C1 -179.5(3) . . . . ?
Fe1 N1 C10 C1 7.4(4) . . . . ?
C13 C9 C10 N1 -1.6(5) . . . . ?
C8 C9 C10 N1 177.2(3) . . . . ?
C13 C9 C10 C1 179.5(3) . . . . ?
C8 C9 C10 C1 -1.7(5) . . . . ?
O1 C1 C10 N1 1.5(5) . . . . ?
C2 C1 C10 N1 -177.7(3) . . . . ?
O1 C1 C10 C9 -179.5(3) . . . . ?
C2 C1 C10 C9 1.3(5) . . . . ?
C10 N1 C11 C12 -0.2(5) . . . . ?
Fe1 N1 C11 C12 171.8(3) . . . . ?
N1 C11 C12 C13 -1.0(6) . . . . ?
C11 C12 C13 C9 0.9(5) . . . . ?
C11 C12 C13 C14 -178.4(3) . . . . ?
C10 C9 C13 C12 0.3(5) . . . . ?
C8 C9 C13 C12 -178.4(3) . . . . ?
C10 C9 C13 C14 179.6(3) . . . . ?
C8 C9 C13 C14 0.9(5) . . . . ?
C12 C13 C14 C15 179.3(3) . . . . ?
C9 C13 C14 C15 0.0(5) . . . . ?
C13 C14 C15 O2 -177.9(3) . . . . ?
C13 C14 C15 C16 -0.6(5) . . . . ?
C17 O2 C15 C14 -171.5(4) . . . . ?
C17 O2 C15 C16 10.9(4) . . . . ?
C17 O3 C16 C8 170.8(3) . . . . ?
C17 O3 C16 C15 -11.9(4) . . . . ?
C9 C8 C16 O3 177.4(3) . . . . ?
C7 C8 C16 O3 -1.7(6) . . . . ?
C9 C8 C16 C15 0.5(5) . . . . ?
C7 C8 C16 C15 -178.6(3) . . . . ?
C14 C15 C16 O3 -177.1(3) . . . . ?
O2 C15 C16 O3 0.7(4) . . . . ?
C14 C15 C16 C8 0.4(6) . . . . ?
O2 C15 C16 C8 178.1(3) . . . . ?
C15 O2 C17 O3 -18.0(4) . . . . ?
C16 O3 C17 O2 18.5(4) . . . . ?
Fe1 O4 C18 C19 163.8(2) . . . . ?
Fe1 O4 C18 C27 -16.9(4) . . . . ?
O4 C18 C19 C20 0.7(5) . . . . ?
C27 C18 C19 C20 -178.6(3) . . . . ?
O4 C18 C19 C24 -178.5(3) . . . . ?
C27 C18 C19 C24 2.2(5) . . . . ?
C24 C19 C20 C21 0.5(5) . . . . ?
C18 C19 C20 C21 -178.6(3) . . . . ?
C19 C20 C21 C22 0.2(5) . . . . ?
C20 C21 C22 C23 -1.0(6) . . . . ?
C21 C22 C23 C24 1.1(6) . . . . ?
C22 C23 C24 C19 -0.3(5) . . . . ?
C22 C23 C24 C25 -178.4(3) . . . . ?
C20 C19 C24 C23 -0.4(5) . . . . ?
C18 C19 C24 C23 178.7(3) . . . . ?
C20 C19 C24 C25 177.7(3) . . . . ?
C18 C19 C24 C25 -3.2(5) . . . . ?
C23 C24 C25 C33 -1.4(5) . . . . ?
C19 C24 C25 C33 -179.4(3) . . . . ?
C23 C24 C25 C26 178.2(3) . . . . ?
C19 C24 C25 C26 0.2(5) . . . . ?
C33 C25 C26 C27 -176.5(3) . . . . ?
C24 C25 C26 C27 3.9(5) . . . . ?
C33 C25 C26 C30 2.2(5) . . . . ?
C24 C25 C26 C30 -177.5(3) . . . . ?
C28 N2 C27 C26 3.9(5) . . . . ?
Fe1 N2 C27 C26 -166.1(3) . . . . ?
C28 N2 C27 C18 -175.9(3) . . . . ?
Fe1 N2 C27 C18 14.1(4) . . . . ?
C30 C26 C27 N2 -3.4(5) . . . . ?
C25 C26 C27 N2 175.3(3) . . . . ?
C30 C26 C27 C18 176.4(3) . . . . ?
C25 C26 C27 C18 -4.9(5) . . . . ?
O4 C18 C27 N2 2.3(5) . . . . ?
C19 C18 C27 N2 -178.4(3) . . . . ?
O4 C18 C27 C26 -177.5(3) . . . . ?
C19 C18 C27 C26 1.8(5) . . . . ?
C27 N2 C28 C29 -0.5(5) . . . . ?
Fe1 N2 C28 C29 168.0(3) . . . . ?
N2 C28 C29 C30 -3.3(6) . . . . ?
C28 C29 C30 C26 3.6(5) . . . . ?
C28 C29 C30 C31 -175.5(3) . . . . ?
C27 C26 C30 C29 -0.4(5) . . . . ?
C25 C26 C30 C29 -179.1(3) . . . . ?
C27 C26 C30 C31 178.7(3) . . . . ?
C25 C26 C30 C31 0.0(5) . . . . ?
C29 C30 C31 C32 176.8(3) . . . . ?
C26 C30 C31 C32 -2.3(5) . . . . ?
C30 C31 C32 O5 -176.2(3) . . . . ?
C30 C31 C32 C33 2.5(5) . . . . ?
C34 O5 C32 C31 -176.9(3) . . . . ?
C34 O5 C32 C33 4.3(4) . . . . ?
C34 O6 C33 C25 177.5(3) . . . . ?
C34 O6 C33 C32 -3.4(4) . . . . ?
C26 C25 C33 O6 177.0(3) . . . . ?
C24 C25 C33 O6 -3.4(6) . . . . ?
C26 C25 C33 C32 -2.1(5) . . . . ?
C24 C25 C33 C32 177.5(3) . . . . ?
C31 C32 C33 O6 -179.4(3) . . . . ?
O5 C32 C33 O6 -0.6(4) . . . . ?
C31 C32 C33 C25 -0.2(5) . . . . ?
O5 C32 C33 C25 178.6(3) . . . . ?
C32 O5 C34 O6 -6.3(4) . . . . ?
C33 O6 C34 O5 6.0(4) . . . . ?
